data_8106743
loop_
_publ_author_name
'Liu, Yingfan'
'Mao, Kaiming'
'Li, Xiaochuan'
'Son, Young-A'

_publ_section_title
;
 Crystal structure of
 bis(4,4,5,5-tetramethyl-1,3,2-dioxaborolane)-9,9-dioctylfluorene,
 C41H64B2O4
;
_journal_issue 6
_journal_name_full 'Zeitschrift f\"ur Kristallographie - New Crystal Structures'
_journal_page_first 987
_journal_page_last 989
_journal_paper_doi 10.1515/ncrs-2017-0120
_journal_volume 232
_journal_year 2017
_chemical_formula_moiety 'C41 H64 B2 O4'
_chemical_formula_sum 'C41 H64 B2 O4'
_chemical_formula_weight 642.54
_space_group_crystal_system triclinic
_space_group_IT_number 2
_space_group_name_Hall '-P 1'
_space_group_name_H-M_alt 'P -1'
_atom_sites_solution_hydrogens geom
_atom_sites_solution_primary direct
_cell_angle_alpha 110.394(3)
_cell_angle_beta 90.1700(10)
_cell_angle_gamma 115.623(3)
_cell_formula_units_Z 2
_cell_length_a 12.8189(8)
_cell_length_b 13.4808(9)
_cell_length_c 14.1592(12)
_cell_measurement_reflns_used 4766
_cell_measurement_temperature 296(2)
_cell_measurement_theta_max 20.10
_cell_measurement_theta_min 2.58
_cell_volume 2033.5(3)
_computing_cell_refinement 'SMART (Bruker, 2002)'
_computing_data_collection 'SMART (Bruker, 2002)'
_computing_data_reduction SAINT
_computing_molecular_graphics 'Olex2 (Dolomanov et al., 2009)'
_computing_publication_material 'Olex2 (Dolomanov et al., 2009)'
_computing_structure_refinement 'ShelXL (Sheldrick, 2015)'
_computing_structure_solution 'SIR2004 (Burla et al., 2007)'
_diffrn_ambient_temperature 296(2)
_diffrn_measured_fraction_theta_full 1.000
_diffrn_measured_fraction_theta_max 1.000
_diffrn_measurement_device_type 'Bruker SMART CCD area-detector'
_diffrn_measurement_method '\f and \w scans'
_diffrn_radiation_type MoK\a
_diffrn_radiation_wavelength 0.71073
_diffrn_reflns_av_R_equivalents 0.0927
_diffrn_reflns_av_unetI/netI 0.0765
_diffrn_reflns_Laue_measured_fraction_full 1.000
_diffrn_reflns_Laue_measured_fraction_max 1.000
_diffrn_reflns_limit_h_max 15
_diffrn_reflns_limit_h_min -15
_diffrn_reflns_limit_k_max 16
_diffrn_reflns_limit_k_min -16
_diffrn_reflns_limit_l_max 17
_diffrn_reflns_limit_l_min -17
_diffrn_reflns_number 40607
_diffrn_reflns_point_group_measured_fraction_full 1.000
_diffrn_reflns_point_group_measured_fraction_max 1.000
_diffrn_reflns_theta_full 25.242
_diffrn_reflns_theta_max 25.998
_diffrn_reflns_theta_min 1.560
_diffrn_source 'fine-focus sealed tube'
_exptl_absorpt_coefficient_mu 0.064
_exptl_crystal_colour colourless
_exptl_crystal_colour_primary colourless
_exptl_crystal_density_diffrn 1.049
_exptl_crystal_description block
_exptl_crystal_F_000 704
_exptl_crystal_size_max 0.21
_exptl_crystal_size_mid 0.17
_exptl_crystal_size_min 0.15
_refine_diff_density_max 0.377
_refine_diff_density_min -0.277
_refine_diff_density_rms 0.041
_refine_ls_extinction_coef .
_refine_ls_extinction_method none
_refine_ls_goodness_of_fit_ref 0.921
_refine_ls_hydrogen_treatment constr
_refine_ls_matrix_type full
_refine_ls_number_parameters 445
_refine_ls_number_reflns 8001
_refine_ls_number_restraints 39
_refine_ls_restrained_S_all 0.928
_refine_ls_R_factor_all 0.1145
_refine_ls_R_factor_gt 0.0562
_refine_ls_shift/su_max 0.000
_refine_ls_shift/su_mean 0.000
_refine_ls_structure_factor_coef Fsqd
_refine_ls_weighting_details 'w=1/[\s^2^(Fo^2^)+(0.0816P)^2^] where P=(Fo^2^+2Fc^2^)/3'
_refine_ls_weighting_scheme calc
_refine_ls_wR_factor_gt 0.1406
_refine_ls_wR_factor_ref 0.1629
_reflns_Friedel_coverage 0.000
_reflns_Friedel_fraction_full .
_reflns_Friedel_fraction_max .
_reflns_number_gt 4054
_reflns_number_total 8001
_reflns_threshold_expression 'I > 2\s(I)'
_cod_data_source_file suppl_ncrs-2017-0120_suppl.cif
_cod_data_source_block cnu1271
_cod_database_code 8106743
_shelx_space_group_comment
;
The symmetry employed for this shelxl refinement is uniquely defined
by the following loop, which should always be used as a source of
symmetry information in preference to the above space-group names.
They are only intended as comments.
;
_olex2_refinement_description
;
1. Fixed Uiso
 At 1.2 times of:
  All C(H) groups, All C(H,H) groups
 At 1.5 times of:
  All C(H,H,H) groups
2. Restrained distances
 H20C-H22F
 2 with sigma of 0.01
3. Rigid bond restraints
 C33, C34
 with sigma for 1-2 distances of 0.001 and sigma for 1-3 distances of 0.001
 C17, C21
 with sigma for 1-2 distances of 0.01 and sigma for 1-3 distances of 0.005
4. Uiso/Uaniso restraints and constraints
Uanis(C21A) \\sim Ueq: with sigma of 0.01 and sigma for terminal atoms of 0.02
Uanis(C22) \\sim Ueq: with sigma of 0.01 and sigma for terminal atoms of 0.02
Uanis(C21) \\sim Ueq: with sigma of 0.01 and sigma for terminal atoms of 0.02
Uanis(C22A) \\sim Ueq: with sigma of 0.01 and sigma for terminal atoms of 0.02
Uanis(O15) \\sim Ueq, Uanis(C16) \\sim Ueq: with sigma of 0.01 and sigma for
terminal atoms of 0.02
5. Others
 Fixed Sof: C21(0.5) H21A(0.5) H21B(0.5) H21C(0.5) C21A(0.5) H21D(0.5)
 H21E(0.5) H21F(0.5) C22(0.5) H22A(0.5) H22B(0.5) H22C(0.5) C22A(0.5) H22D(0.5)
 H22E(0.5) H22F(0.5)
 Fixed U11: C20(0.124802)
6.a Secondary CH2 refined with riding coordinates:
 C32(H32A,H32B), C33(H33A,H33B), C34(H34A,H34B), C35(H35A,H35B), C36(H36A,
 H36B), C37(H37A,H37B), C38(H38A,H38B), C40(H40A,H40B), C41(H41A,H41B),
 C42(H42A,H42B), C43(H43A,H43B), C44(H44A,H44B), C45(H45A,H45B), C46(H46A,H46B)
6.b Me refined with riding coordinates:
 C19(H19A,H19B,H19C), C20(H20A,H20B,H20C), C28(H28A,H28B,H28C), C29(H29A,H29B,
 H29C), C30(H30A,H30B,H30C), C31(H31A,H31B,H31C), C39(H39A,H39B,H39C), C47(H47A,
 H47B,H47C)
6.c Aromatic/amide H refined with riding coordinates:
 C2(H2), C3(H3), C6(H6), C7(H7), C9(H9), C13(H13)
6.d Idealised Me refined as rotating group:
 C21(H21A,H21B,H21C), C21A(H21D,H21E,H21F), C22(H22A,H22B,H22C), C22A(H22D,
 H22E,H22F)
;
_olex2_submission_special_instructions 'No special instructions were received'

loop_
_space_group_symop_operation_xyz
'x, y, z'
'-x, -y, -z'

loop_
_atom_site_label
_atom_site_type_symbol
_atom_site_fract_x
_atom_site_fract_y
_atom_site_fract_z
_atom_site_U_iso_or_equiv
_atom_site_adp_type
_atom_site_occupancy
_atom_site_site_symmetry_order
_atom_site_calc_flag
_atom_site_refinement_flags_posn
_atom_site_refinement_flags_adp
_atom_site_refinement_flags_occupancy
_atom_site_disorder_assembly
_atom_site_disorder_group
B14 B 0.4188(2) 0.3316(3) 0.0820(2) 0.0507(7) Uani 1 1 d . . . . .
B23 B 1.1053(2) 0.2639(2) 0.32668(18) 0.0424(6) Uani 1 1 d . . . . .
C1 C 0.53085(18) 0.34476(19) 0.13781(15) 0.0428(5) Uani 1 1 d . . . . .
C2 C 0.59989(18) 0.44522(19) 0.22562(16) 0.0460(5) Uani 1 1 d . . . . .
H2 H 0.5763 0.5042 0.2520 0.055 Uiso 1 1 calc R . . . .
C3 C 0.70155(18) 0.46007(18) 0.27455(15) 0.0436(5) Uani 1 1 d . . . . .
H3 H 0.7462 0.5280 0.3329 0.052 Uiso 1 1 calc R . . . .
C4 C 0.73628(16) 0.37159(17) 0.23516(14) 0.0355(5) Uani 1 1 d . . . . .
C5 C 0.83877(16) 0.36287(17) 0.26961(13) 0.0345(5) Uani 1 1 d . . . . .
C6 C 0.93078(18) 0.43936(18) 0.35139(14) 0.0423(5) Uani 1 1 d . . . . .
H6 H 0.9356 0.5117 0.3950 0.051 Uiso 1 1 calc R . . . .
C7 C 1.01530(18) 0.40692(18) 0.36736(15) 0.0432(5) Uani 1 1 d . . . . .
H7 H 1.0772 0.4587 0.4226 0.052 Uiso 1 1 calc R . . . .
C8 C 1.01160(17) 0.29945(18) 0.30392(14) 0.0391(5) Uani 1 1 d . . . . .
C9 C 0.91865(17) 0.22411(18) 0.21986(15) 0.0401(5) Uani 1 1 d . . . . .
H9 H 0.9148 0.1526 0.1752 0.048 Uiso 1 1 calc R . . . .
C10 C 0.83319(16) 0.25494(17) 0.20289(14) 0.0359(5) Uani 1 1 d . . . . .
C11 C 0.72402(16) 0.18556(17) 0.11911(14) 0.0367(5) Uani 1 1 d . . . . .
C12 C 0.66874(17) 0.26940(17) 0.14778(14) 0.0358(5) Uani 1 1 d . . . . .
C13 C 0.56718(17) 0.25651(18) 0.09969(15) 0.0419(5) Uani 1 1 d . . . . .
H13 H 0.5225 0.1885 0.0414 0.050 Uiso 1 1 calc R . . . .
C16 C 0.2766(2) 0.3773(2) 0.04381(19) 0.0605(7) Uani 1 1 d . U . . .
C17 C 0.2540(3) 0.2544(3) -0.0353(2) 0.0860(9) Uani 1 1 d . U . . .
C19 C 0.1819(3) 0.3770(4) 0.1045(3) 0.1287(14) Uani 1 1 d . . . . .
H19A H 0.1115 0.3528 0.0597 0.193 Uiso 1 1 calc R . . . .
H19B H 0.1668 0.3222 0.1376 0.193 Uiso 1 1 calc R . . . .
H19C H 0.2063 0.4557 0.1553 0.193 Uiso 1 1 calc R . . . .
C20 C 0.3073(3) 0.4731(3) 0.0026(3) 0.1307(14) Uani 1 1 d . . . . .
H20A H 0.2410 0.4531 -0.0451 0.196 Uiso 1 1 calc R . . . .
H20B H 0.3275 0.5478 0.0580 0.196 Uiso 1 1 calc R . . . .
H20C H 0.3731 0.4795 -0.0317 0.196 Uiso 1 1 calc DR . . . .
C21 C 0.1453(7) 0.1481(8) -0.0010(6) 0.097(2) Uani 0.5 1 d . U P A 1
H21A H 0.1651 0.1669 0.0707 0.145 Uiso 0.5 1 calc GR . P A 1
H21B H 0.1391 0.0709 -0.0402 0.145 Uiso 0.5 1 calc GR . P A 1
H21C H 0.0715 0.1473 -0.0145 0.145 Uiso 0.5 1 calc GR . P A 1
C21A C 0.1502(9) 0.1600(9) -0.0709(10) 0.149(4) Uani 0.5 1 d . U P A 2
H21D H 0.1168 0.1411 -0.0151 0.224 Uiso 0.5 1 calc GR . P A 2
H21E H 0.1586 0.0936 -0.1177 0.224 Uiso 0.5 1 calc GR . P A 2
H21F H 0.0993 0.1764 -0.1061 0.224 Uiso 0.5 1 calc GR . P A 2
C22 C 0.2226(8) 0.2116(10) -0.1427(6) 0.107(3) Uani 0.5 1 d . U P A 1
H22A H 0.1638 0.2321 -0.1590 0.160 Uiso 0.5 1 calc GR . P A 1
H22B H 0.1918 0.1265 -0.1715 0.160 Uiso 0.5 1 calc GR . P A 1
H22C H 0.2908 0.2472 -0.1706 0.160 Uiso 0.5 1 calc GR . P A 1
C22A C 0.3034(8) 0.2875(9) -0.1406(6) 0.112(3) Uani 0.5 1 d . U P A 2
H22D H 0.2654 0.3284 -0.1575 0.168 Uiso 0.5 1 calc GR . P A 2
H22E H 0.2851 0.2148 -0.1980 0.168 Uiso 0.5 1 calc GR . P A 2
H22F H 0.3870 0.3376 -0.1240 0.168 Uiso 0.5 1 calc DGR . P A 2
C25 C 1.2684(2) 0.2753(2) 0.40343(17) 0.0545(6) Uani 1 1 d . . . . .
C26 C 1.2018(2) 0.1535(2) 0.31271(17) 0.0534(6) Uani 1 1 d . . . . .
C28 C 1.3033(3) 0.2699(3) 0.50190(19) 0.0934(10) Uani 1 1 d . . . . .
H28A H 1.3605 0.2408 0.4937 0.140 Uiso 1 1 calc R . . . .
H28B H 1.3366 0.3483 0.5553 0.140 Uiso 1 1 calc R . . . .
H28C H 1.2353 0.2172 0.5198 0.140 Uiso 1 1 calc R . . . .
C29 C 1.3734(2) 0.3652(2) 0.3767(2) 0.0840(9) Uani 1 1 d . . . . .
H29A H 1.4336 0.3401 0.3669 0.126 Uiso 1 1 calc R . . . .
H29B H 1.3487 0.3696 0.3149 0.126 Uiso 1 1 calc R . . . .
H29C H 1.4040 0.4423 0.4316 0.126 Uiso 1 1 calc R . . . .
C30 C 1.1272(3) 0.0520(3) 0.3440(3) 0.0944(10) Uani 1 1 d . . . . .
H30A H 1.1772 0.0358 0.3804 0.142 Uiso 1 1 calc R . . . .
H30B H 1.0768 0.0736 0.3875 0.142 Uiso 1 1 calc R . . . .
H30C H 1.0801 -0.0180 0.2841 0.142 Uiso 1 1 calc R . . . .
C31 C 1.2774(3) 0.1186(3) 0.2397(2) 0.0857(9) Uani 1 1 d . . . . .
H31A H 1.3318 0.1056 0.2743 0.129 Uiso 1 1 calc R . . . .
H31B H 1.2282 0.0467 0.1820 0.129 Uiso 1 1 calc R . . . .
H31C H 1.3203 0.1815 0.2165 0.129 Uiso 1 1 calc R . . . .
C32 C 0.64306(18) 0.06334(18) 0.12105(15) 0.0451(5) Uani 1 1 d . . . . .
H32A H 0.5726 0.0262 0.0700 0.054 Uiso 1 1 calc R . . . .
H32B H 0.6825 0.0140 0.1002 0.054 Uiso 1 1 calc R . . . .
C33 C 0.6059(2) 0.0619(2) 0.22192(17) 0.0582(6) Uani 1 1 d . U . . .
H33A H 0.5606 0.1055 0.2411 0.070 Uiso 1 1 calc R . . . .
H33B H 0.6754 0.1021 0.2746 0.070 Uiso 1 1 calc R . . . .
C34 C 0.5324(2) -0.0643(2) 0.21643(19) 0.0709(7) Uani 1 1 d . U . . .
H34A H 0.4594 -0.1008 0.1687 0.085 Uiso 1 1 calc R . . . .
H34B H 0.5744 -0.1099 0.1887 0.085 Uiso 1 1 calc R . . . .
C35 C 0.5037(3) -0.0741(2) 0.3143(2) 0.0841(9) Uani 1 1 d . . . . .
H35A H 0.4543 -0.0360 0.3384 0.101 Uiso 1 1 calc R . . . .
H35B H 0.5761 -0.0302 0.3643 0.101 Uiso 1 1 calc R . . . .
C36 C 0.4411(3) -0.2016(2) 0.3098(2) 0.0811(8) Uani 1 1 d . . . . .
H36A H 0.3660 -0.2441 0.2637 0.097 Uiso 1 1 calc R . . . .
H36B H 0.4879 -0.2416 0.2816 0.097 Uiso 1 1 calc R . . . .
C37 C 0.4203(2) -0.2088(2) 0.4117(2) 0.0770(8) Uani 1 1 d . . . . .
H37A H 0.3723 -0.1700 0.4392 0.092 Uiso 1 1 calc R . . . .
H37B H 0.4953 -0.1646 0.4582 0.092 Uiso 1 1 calc R . . . .
C38 C 0.3612(2) -0.3331(2) 0.4095(2) 0.0750(8) Uani 1 1 d . . . . .
H38A H 0.4097 -0.3718 0.3837 0.090 Uiso 1 1 calc R . . . .
H38B H 0.2865 -0.3782 0.3624 0.090 Uiso 1 1 calc R . . . .
C39 C 0.3398(3) -0.3364(3) 0.5130(2) 0.0921(9) Uani 1 1 d . . . . .
H39A H 0.3019 -0.4178 0.5071 0.138 Uiso 1 1 calc R . . . .
H39B H 0.4136 -0.2935 0.5596 0.138 Uiso 1 1 calc R . . . .
H39C H 0.2903 -0.2999 0.5383 0.138 Uiso 1 1 calc R . . . .
C40 C 0.75755(18) 0.16616(18) 0.01183(14) 0.0440(5) Uani 1 1 d . . . . .
H40A H 0.8015 0.1211 0.0017 0.053 Uiso 1 1 calc R . . . .
H40B H 0.6855 0.1170 -0.0388 0.053 Uiso 1 1 calc R . . . .
C41 C 0.8289(2) 0.27638(19) -0.00976(16) 0.0500(6) Uani 1 1 d . . . . .
H41A H 0.8982 0.3297 0.0435 0.060 Uiso 1 1 calc R . . . .
H41B H 0.7824 0.3177 -0.0077 0.060 Uiso 1 1 calc R . . . .
C42 C 0.8669(2) 0.2475(2) -0.11318(16) 0.0537(6) Uani 1 1 d . . . . .
H42A H 0.9119 0.2049 -0.1147 0.064 Uiso 1 1 calc R . . . .
H42B H 0.7969 0.1938 -0.1656 0.064 Uiso 1 1 calc R . . . .
C43 C 0.9392(2) 0.3519(2) -0.14103(18) 0.0635(7) Uani 1 1 d . . . . .
H43A H 1.0040 0.4108 -0.0847 0.076 Uiso 1 1 calc R . . . .
H43B H 0.8908 0.3883 -0.1492 0.076 Uiso 1 1 calc R . . . .
C44 C 0.9887(2) 0.3206(2) -0.23837(18) 0.0670(7) Uani 1 1 d . . . . .
H44A H 1.0462 0.3942 -0.2427 0.080 Uiso 1 1 calc R . . . .
H44B H 1.0299 0.2765 -0.2329 0.080 Uiso 1 1 calc R . . . .
C45 C 0.8997(2) 0.2484(2) -0.33625(17) 0.0636(7) Uani 1 1 d . . . . .
H45A H 0.8659 0.2968 -0.3465 0.076 Uiso 1 1 calc R . . . .
H45B H 0.8366 0.1800 -0.3286 0.076 Uiso 1 1 calc R . . . .
C46 C 0.9472(2) 0.2041(3) -0.4314(2) 0.0755(8) Uani 1 1 d . . . . .
H46A H 1.0088 0.2725 -0.4403 0.091 Uiso 1 1 calc R . . . .
H46B H 0.9825 0.1571 -0.4209 0.091 Uiso 1 1 calc R . . . .
C47 C 0.8568(3) 0.1301(3) -0.5276(2) 0.1083(12) Uani 1 1 d . . . . .
H47A H 0.8932 0.1055 -0.5842 0.162 Uiso 1 1 calc R . . . .
H47B H 0.7963 0.0610 -0.5204 0.162 Uiso 1 1 calc R . . . .
H47C H 0.8227 0.1764 -0.5399 0.162 Uiso 1 1 calc R . . . .
O15 O 0.37965(15) 0.41385(17) 0.11384(14) 0.0836(6) Uani 1 1 d . U . . .
O18 O 0.35014(15) 0.23786(16) -0.00405(13) 0.0765(5) Uani 1 1 d . . . . .
O24 O 1.18142(12) 0.31967(13) 0.41708(10) 0.0534(4) Uani 1 1 d . . . . .
O27 O 1.12032(13) 0.17268(13) 0.25826(11) 0.0572(4) Uani 1 1 d . . . . .

loop_
_atom_site_aniso_label
_atom_site_aniso_U_11
_atom_site_aniso_U_22
_atom_site_aniso_U_33
_atom_site_aniso_U_23
_atom_site_aniso_U_13
_atom_site_aniso_U_12
B14 0.0456(16) 0.0592(18) 0.0547(16) 0.0236(15) 0.0093(14) 0.0294(15)
B23 0.0382(14) 0.0430(15) 0.0442(14) 0.0164(12) 0.0048(12) 0.0176(12)
C1 0.0404(12) 0.0504(13) 0.0461(12) 0.0218(11) 0.0083(10) 0.0257(11)
C2 0.0467(13) 0.0517(14) 0.0494(13) 0.0181(11) 0.0118(11) 0.0322(12)
C3 0.0437(13) 0.0419(13) 0.0429(12) 0.0103(10) 0.0053(10) 0.0226(11)
C4 0.0344(11) 0.0388(12) 0.0361(11) 0.0168(10) 0.0068(9) 0.0174(10)
C5 0.0336(11) 0.0353(11) 0.0320(10) 0.0124(9) 0.0030(9) 0.0142(10)
C6 0.0466(13) 0.0393(12) 0.0360(11) 0.0074(10) 0.0010(10) 0.0210(11)
C7 0.0367(12) 0.0458(13) 0.0379(11) 0.0100(10) -0.0044(9) 0.0162(11)
C8 0.0352(12) 0.0428(12) 0.0369(11) 0.0135(10) 0.0030(9) 0.0175(10)
C9 0.0396(12) 0.0376(12) 0.0413(11) 0.0117(10) 0.0040(10) 0.0193(10)
C10 0.0339(11) 0.0363(12) 0.0348(10) 0.0119(9) 0.0022(9) 0.0155(10)
C11 0.0342(11) 0.0361(12) 0.0357(10) 0.0094(9) -0.0015(9) 0.0164(10)
C12 0.0346(11) 0.0364(11) 0.0348(10) 0.0122(9) 0.0035(9) 0.0163(10)
C13 0.0389(12) 0.0440(13) 0.0392(11) 0.0121(10) 0.0000(10) 0.0193(11)
C16 0.0508(15) 0.0813(18) 0.0718(16) 0.0407(15) 0.0108(13) 0.0412(14)
C17 0.070(2) 0.111(3) 0.077(2) 0.0099(18) -0.0210(16) 0.062(2)
C19 0.087(2) 0.160(4) 0.139(3) 0.048(3) 0.057(2) 0.066(3)
C20 0.086 0.135(3) 0.167(3) 0.096(3) -0.002(2) 0.018(2)
C21 0.063(4) 0.084(5) 0.125(6) 0.035(5) -0.003(5) 0.023(4)
C21A 0.088(6) 0.101(6) 0.211(11) 0.027(8) -0.048(8) 0.029(5)
C22 0.092(6) 0.171(9) 0.073(4) 0.049(6) 0.009(5) 0.073(6)
C22A 0.149(8) 0.156(8) 0.069(4) 0.040(5) 0.024(5) 0.106(7)
C25 0.0507(14) 0.0635(16) 0.0561(14) 0.0145(12) -0.0002(11) 0.0388(13)
C26 0.0496(14) 0.0526(15) 0.0626(14) 0.0187(12) 0.0036(12) 0.0306(12)
C28 0.110(2) 0.138(3) 0.0649(17) 0.0286(18) -0.0011(17) 0.094(2)
C29 0.0457(16) 0.0695(19) 0.120(2) 0.0224(18) -0.0011(16) 0.0233(15)
C30 0.093(2) 0.072(2) 0.135(3) 0.055(2) 0.022(2) 0.0409(18)
C31 0.094(2) 0.092(2) 0.0848(19) 0.0168(17) 0.0199(17) 0.0687(19)
C32 0.0419(13) 0.0394(12) 0.0474(12) 0.0127(10) -0.0042(10) 0.0166(11)
C33 0.0534(15) 0.0564(13) 0.0575(14) 0.0250(12) 0.0055(12) 0.0169(11)
C34 0.0698(18) 0.0641(14) 0.0662(16) 0.0323(14) 0.0102(14) 0.0147(13)
C35 0.084(2) 0.078(2) 0.0770(19) 0.0365(17) 0.0101(16) 0.0207(17)
C36 0.079(2) 0.0676(19) 0.089(2) 0.0412(16) 0.0152(17) 0.0194(16)
C37 0.0743(19) 0.077(2) 0.0814(19) 0.0397(16) 0.0092(15) 0.0300(16)
C38 0.0752(19) 0.0645(18) 0.089(2) 0.0387(16) 0.0156(16) 0.0280(15)
C39 0.099(2) 0.102(2) 0.091(2) 0.0503(19) 0.0266(19) 0.049(2)
C40 0.0459(13) 0.0446(13) 0.0367(11) 0.0079(10) -0.0010(10) 0.0231(11)
C41 0.0565(14) 0.0496(14) 0.0460(12) 0.0154(11) 0.0096(11) 0.0288(12)
C42 0.0580(15) 0.0550(15) 0.0493(13) 0.0199(12) 0.0124(11) 0.0272(13)
C43 0.0664(17) 0.0587(16) 0.0614(15) 0.0233(13) 0.0147(13) 0.0256(14)
C44 0.0593(16) 0.0776(18) 0.0692(16) 0.0395(15) 0.0204(14) 0.0275(15)
C45 0.0665(17) 0.0778(18) 0.0653(16) 0.0397(14) 0.0241(14) 0.0401(15)
C46 0.081(2) 0.084(2) 0.0742(18) 0.0428(16) 0.0320(16) 0.0399(17)
C47 0.116(3) 0.141(3) 0.070(2) 0.038(2) 0.026(2) 0.064(3)
O15 0.0756(12) 0.0904(13) 0.0878(13) 0.0068(10) -0.0157(10) 0.0627(11)
O18 0.0673(11) 0.0808(13) 0.0781(12) 0.0095(10) -0.0173(10) 0.0480(10)
O24 0.0503(9) 0.0616(10) 0.0490(9) 0.0074(8) -0.0053(7) 0.0374(8)
O27 0.0590(10) 0.0596(10) 0.0516(9) 0.0080(8) -0.0043(8) 0.0367(9)

loop_
_atom_type_symbol
_atom_type_description
_atom_type_scat_dispersion_real
_atom_type_scat_dispersion_imag
_atom_type_scat_source
C C 0.0033 0.0016 'International Tables Vol C Tables 4.2.6.8 and 6.1.1.4'
H H 0.0000 0.0000 'International Tables Vol C Tables 4.2.6.8 and 6.1.1.4'
B B 0.0013 0.0007 'International Tables Vol C Tables 4.2.6.8 and 6.1.1.4'
O O 0.0106 0.0060 'International Tables Vol C Tables 4.2.6.8 and 6.1.1.4'

loop_
_geom_angle_atom_site_label_1
_geom_angle_atom_site_label_2
_geom_angle_atom_site_label_3
_geom_angle
_geom_angle_site_symmetry_1
_geom_angle_site_symmetry_3
O15 B14 C1 123.5(2) . .
O18 B14 C1 124.0(2) . .
O18 B14 O15 112.4(2) . .
O24 B23 C8 123.6(2) . .
O24 B23 O27 112.73(19) . .
O27 B23 C8 123.65(19) . .
C2 C1 B14 121.48(19) . .
C2 C1 C13 118.05(18) . .
C13 C1 B14 120.46(19) . .
C1 C2 H2 118.8 . .
C3 C2 C1 122.32(19) . .
C3 C2 H2 118.8 . .
C2 C3 H3 120.7 . .
C2 C3 C4 118.69(19) . .
C4 C3 H3 120.7 . .
C3 C4 C5 130.98(18) . .
C3 C4 C12 120.49(18) . .
C12 C4 C5 108.53(16) . .
C6 C5 C4 131.27(18) . .
C6 C5 C10 120.25(18) . .
C10 C5 C4 108.49(16) . .
C5 C6 H6 120.5 . .
C7 C6 C5 118.98(19) . .
C7 C6 H6 120.5 . .
C6 C7 H7 118.8 . .
C6 C7 C8 122.46(18) . .
C8 C7 H7 118.8 . .
C7 C8 B23 120.99(18) . .
C7 C8 C9 117.64(18) . .
C9 C8 B23 121.36(19) . .
C8 C9 H9 119.7 . .
C10 C9 C8 120.66(19) . .
C10 C9 H9 119.7 . .
C5 C10 C11 110.78(16) . .
C9 C10 C5 119.98(18) . .
C9 C10 C11 129.22(18) . .
C10 C11 C32 111.83(16) . .
C10 C11 C40 111.23(16) . .
C12 C11 C10 101.15(14) . .
C12 C11 C32 112.42(16) . .
C12 C11 C40 111.85(16) . .
C32 C11 C40 108.30(15) . .
C4 C12 C11 111.05(16) . .
C13 C12 C4 119.85(18) . .
C13 C12 C11 129.10(17) . .
C1 C13 H13 119.7 . .
C12 C13 C1 120.61(18) . .
C12 C13 H13 119.7 . .
C19 C16 C17 115.4(3) . .
C19 C16 C20 108.2(3) . .
C20 C16 C17 115.3(3) . .
O15 C16 C17 103.95(18) . .
O15 C16 C19 107.4(2) . .
O15 C16 C20 105.9(2) . .
C16 C17 C21 106.9(4) . .
C16 C17 C22A 102.3(4) . .
C21A C17 C16 124.7(6) . .
C21A C17 C22A 106.2(7) . .
C21A C17 O18 117.3(5) . .
C22 C17 C16 127.1(5) . .
C22 C17 C21 104.6(5) . .
C22 C17 O18 113.0(4) . .
O18 C17 C16 104.2(2) . .
O18 C17 C21 96.7(4) . .
O18 C17 C22A 97.7(3) . .
C16 C19 H19A 109.5 . .
C16 C19 H19B 109.5 . .
C16 C19 H19C 109.5 . .
H19A C19 H19B 109.5 . .
H19A C19 H19C 109.5 . .
H19B C19 H19C 109.5 . .
C16 C20 H20A 109.5 . .
C16 C20 H20B 109.5 . .
C16 C20 H20C 109.5 . .
H20A C20 H20B 109.5 . .
H20A C20 H20C 109.5 . .
H20B C20 H20C 109.5 . .
C17 C21 H21A 109.5 . .
C17 C21 H21B 109.5 . .
C17 C21 H21C 109.5 . .
H21A C21 H21B 109.5 . .
H21A C21 H21C 109.5 . .
H21B C21 H21C 109.5 . .
C17 C21A H21D 109.5 . .
C17 C21A H21E 109.5 . .
C17 C21A H21F 109.5 . .
H21D C21A H21E 109.5 . .
H21D C21A H21F 109.5 . .
H21E C21A H21F 109.5 . .
C17 C22 H22A 109.5 . .
C17 C22 H22B 109.5 . .
C17 C22 H22C 109.5 . .
H22A C22 H22B 109.5 . .
H22A C22 H22C 109.5 . .
H22B C22 H22C 109.5 . .
C17 C22A H22D 109.5 . .
C17 C22A H22E 109.5 . .
C17 C22A H22F 109.5 . .
H22D C22A H22E 109.5 . .
H22D C22A H22F 109.5 . .
H22E C22A H22F 109.5 . .
C28 C25 C26 115.4(2) . .
C28 C25 C29 110.6(2) . .
C29 C25 C26 112.9(2) . .
O24 C25 C26 102.17(16) . .
O24 C25 C28 108.81(19) . .
O24 C25 C29 106.06(19) . .
C30 C26 C25 114.0(2) . .
C30 C26 C31 110.2(2) . .
C31 C26 C25 114.9(2) . .
O27 C26 C25 102.29(16) . .
O27 C26 C30 106.31(19) . .
O27 C26 C31 108.29(19) . .
C25 C28 H28A 109.5 . .
C25 C28 H28B 109.5 . .
C25 C28 H28C 109.5 . .
H28A C28 H28B 109.5 . .
H28A C28 H28C 109.5 . .
H28B C28 H28C 109.5 . .
C25 C29 H29A 109.5 . .
C25 C29 H29B 109.5 . .
C25 C29 H29C 109.5 . .
H29A C29 H29B 109.5 . .
H29A C29 H29C 109.5 . .
H29B C29 H29C 109.5 . .
C26 C30 H30A 109.5 . .
C26 C30 H30B 109.5 . .
C26 C30 H30C 109.5 . .
H30A C30 H30B 109.5 . .
H30A C30 H30C 109.5 . .
H30B C30 H30C 109.5 . .
C26 C31 H31A 109.5 . .
C26 C31 H31B 109.5 . .
C26 C31 H31C 109.5 . .
H31A C31 H31B 109.5 . .
H31A C31 H31C 109.5 . .
H31B C31 H31C 109.5 . .
C11 C32 H32A 108.1 . .
C11 C32 H32B 108.1 . .
H32A C32 H32B 107.3 . .
C33 C32 C11 116.78(17) . .
C33 C32 H32A 108.1 . .
C33 C32 H32B 108.1 . .
C32 C33 H33A 109.2 . .
C32 C33 H33B 109.2 . .
C32 C33 C34 112.08(19) . .
H33A C33 H33B 107.9 . .
C34 C33 H33A 109.2 . .
C34 C33 H33B 109.2 . .
C33 C34 H34A 108.4 . .
C33 C34 H34B 108.4 . .
H34A C34 H34B 107.5 . .
C35 C34 C33 115.5(2) . .
C35 C34 H34A 108.4 . .
C35 C34 H34B 108.4 . .
C34 C35 H35A 108.5 . .
C34 C35 H35B 108.5 . .
C34 C35 C36 114.9(2) . .
H35A C35 H35B 107.5 . .
C36 C35 H35A 108.5 . .
C36 C35 H35B 108.5 . .
C35 C36 H36A 108.8 . .
C35 C36 H36B 108.8 . .
H36A C36 H36B 107.7 . .
C37 C36 C35 113.8(2) . .
C37 C36 H36A 108.8 . .
C37 C36 H36B 108.8 . .
C36 C37 H37A 108.6 . .
C36 C37 H37B 108.6 . .
C36 C37 C38 114.8(2) . .
H37A C37 H37B 107.6 . .
C38 C37 H37A 108.6 . .
C38 C37 H37B 108.6 . .
C37 C38 H38A 109.0 . .
C37 C38 H38B 109.0 . .
C37 C38 C39 113.0(2) . .
H38A C38 H38B 107.8 . .
C39 C38 H38A 109.0 . .
C39 C38 H38B 109.0 . .
C38 C39 H39A 109.5 . .
C38 C39 H39B 109.5 . .
C38 C39 H39C 109.5 . .
H39A C39 H39B 109.5 . .
H39A C39 H39C 109.5 . .
H39B C39 H39C 109.5 . .
C11 C40 H40A 108.0 . .
C11 C40 H40B 108.0 . .
H40A C40 H40B 107.3 . .
C41 C40 C11 117.02(16) . .
C41 C40 H40A 108.0 . .
C41 C40 H40B 108.0 . .
C40 C41 H41A 109.1 . .
C40 C41 H41B 109.1 . .
C40 C41 C42 112.51(18) . .
H41A C41 H41B 107.8 . .
C42 C41 H41A 109.1 . .
C42 C41 H41B 109.1 . .
C41 C42 H42A 108.2 . .
C41 C42 H42B 108.2 . .
H42A C42 H42B 107.4 . .
C43 C42 C41 116.30(19) . .
C43 C42 H42A 108.2 . .
C43 C42 H42B 108.2 . .
C42 C43 H43A 108.7 . .
C42 C43 H43B 108.7 . .
C42 C43 C44 114.4(2) . .
H43A C43 H43B 107.6 . .
C44 C43 H43A 108.7 . .
C44 C43 H43B 108.7 . .
C43 C44 H44A 108.4 . .
C43 C44 H44B 108.4 . .
H44A C44 H44B 107.5 . .
C45 C44 C43 115.4(2) . .
C45 C44 H44A 108.4 . .
C45 C44 H44B 108.4 . .
C44 C45 H45A 108.5 . .
C44 C45 H45B 108.5 . .
C44 C45 C46 115.1(2) . .
H45A C45 H45B 107.5 . .
C46 C45 H45A 108.5 . .
C46 C45 H45B 108.5 . .
C45 C46 H46A 108.7 . .
C45 C46 H46B 108.7 . .
H46A C46 H46B 107.6 . .
C47 C46 C45 114.3(2) . .
C47 C46 H46A 108.7 . .
C47 C46 H46B 108.7 . .
C46 C47 H47A 109.5 . .
C46 C47 H47B 109.5 . .
C46 C47 H47C 109.5 . .
H47A C47 H47B 109.5 . .
H47A C47 H47C 109.5 . .
H47B C47 H47C 109.5 . .
B14 O15 C16 109.82(19) . .
B14 O18 C17 109.5(2) . .
B23 O24 C25 107.42(16) . .
B23 O27 C26 107.42(16) . .

loop_
_geom_bond_atom_site_label_1
_geom_bond_atom_site_label_2
_geom_bond_distance
_geom_bond_site_symmetry_2
B14 C1 1.548(3) .
B14 O15 1.348(3) .
B14 O18 1.347(3) .
B23 C8 1.542(3) .
B23 O24 1.358(3) .
B23 O27 1.365(3) .
C1 C2 1.395(3) .
C1 C13 1.399(3) .
C2 H2 0.9300 .
C2 C3 1.375(3) .
C3 H3 0.9300 .
C3 C4 1.389(3) .
C4 C5 1.465(3) .
C4 C12 1.397(2) .
C5 C6 1.379(3) .
C5 C10 1.402(2) .
C6 H6 0.9300 .
C6 C7 1.376(3) .
C7 H7 0.9300 .
C7 C8 1.393(3) .
C8 C9 1.404(3) .
C9 H9 0.9300 .
C9 C10 1.376(3) .
C10 C11 1.525(2) .
C11 C12 1.523(3) .
C11 C32 1.531(3) .
C11 C40 1.544(3) .
C12 C13 1.380(3) .
C13 H13 0.9300 .
C16 C17 1.540(4) .
C16 C19 1.488(4) .
C16 C20 1.500(4) .
C16 O15 1.435(3) .
C17 C21 1.730(9) .
C17 C21A 1.315(9) .
C17 C22 1.411(8) .
C17 C22A 1.746(9) .
C17 O18 1.439(3) .
C19 H19A 0.9600 .
C19 H19B 0.9600 .
C19 H19C 0.9600 .
C20 H20A 0.9600 .
C20 H20B 0.9600 .
C20 H20C 0.9600 .
C21 H21A 0.9600 .
C21 H21B 0.9600 .
C21 H21C 0.9600 .
C21A H21D 0.9600 .
C21A H21E 0.9600 .
C21A H21F 0.9600 .
C22 H22A 0.9600 .
C22 H22B 0.9600 .
C22 H22C 0.9600 .
C22A H22D 0.9600 .
C22A H22E 0.9600 .
C22A H22F 0.9600 .
C25 C26 1.545(3) .
C25 C28 1.498(3) .
C25 C29 1.529(3) .
C25 O24 1.461(2) .
C26 C30 1.509(3) .
C26 C31 1.514(3) .
C26 O27 1.456(2) .
C28 H28A 0.9600 .
C28 H28B 0.9600 .
C28 H28C 0.9600 .
C29 H29A 0.9600 .
C29 H29B 0.9600 .
C29 H29C 0.9600 .
C30 H30A 0.9600 .
C30 H30B 0.9600 .
C30 H30C 0.9600 .
C31 H31A 0.9600 .
C31 H31B 0.9600 .
C31 H31C 0.9600 .
C32 H32A 0.9700 .
C32 H32B 0.9700 .
C32 C33 1.511(3) .
C33 H33A 0.9700 .
C33 H33B 0.9700 .
C33 C34 1.519(3) .
C34 H34A 0.9700 .
C34 H34B 0.9700 .
C34 C35 1.470(3) .
C35 H35A 0.9700 .
C35 H35B 0.9700 .
C35 C36 1.528(4) .
C36 H36A 0.9700 .
C36 H36B 0.9700 .
C36 C37 1.496(3) .
C37 H37A 0.9700 .
C37 H37B 0.9700 .
C37 C38 1.499(3) .
C38 H38A 0.9700 .
C38 H38B 0.9700 .
C38 C39 1.504(3) .
C39 H39A 0.9600 .
C39 H39B 0.9600 .
C39 H39C 0.9600 .
C40 H40A 0.9700 .
C40 H40B 0.9700 .
C40 C41 1.510(3) .
C41 H41A 0.9700 .
C41 H41B 0.9700 .
C41 C42 1.518(3) .
C42 H42A 0.9700 .
C42 H42B 0.9700 .
C42 C43 1.502(3) .
C43 H43A 0.9700 .
C43 H43B 0.9700 .
C43 C44 1.520(3) .
C44 H44A 0.9700 .
C44 H44B 0.9700 .
C44 C45 1.504(3) .
C45 H45A 0.9700 .
C45 H45B 0.9700 .
C45 C46 1.517(3) .
C46 H46A 0.9700 .
C46 H46B 0.9700 .
C46 C47 1.496(4) .
C47 H47A 0.9600 .
C47 H47B 0.9600 .
C47 H47C 0.9600 .
